data_4028633
loop_
_publ_author_name
'Norikazu Yamazaki'
'Yosuke Demizu'
'Yukiko Sato'
'Mitsunobu Doi'
'Masaaki Kurihara'

_publ_section_title
;
 Helical Foldamer Containing a Combination of Cyclopentane-1,2-diamine and
 2,2-Dimethylmalonic Acid
;
_journal_name_full 'Journal of Organic Chemistry'
_journal_page_first 9991
_journal_page_last 9994
_journal_paper_doi 10.1021/jo401505b
_journal_volume 78
_journal_year 2013
_chemical_absolute_configuration rm
_chemical_compound_source synthesis
_chemical_formula_moiety 'C56 H92 N10 O13, 3(C H Cl3)'
_chemical_formula_sum 'C59 H95 Cl9 N10 O13'
_chemical_formula_weight 1471.51
_chemical_name_systematic
; 
 ? 
;
_space_group_IT_number 4
_symmetry_cell_setting monoclinic
_symmetry_space_group_name_Hall 'P 2yb'
_symmetry_space_group_name_H-M 'P 1 21 1'
_atom_sites_solution_hydrogens geom
_atom_sites_solution_primary direct
_atom_sites_solution_secondary difmap
_audit_creation_method SHELXL-97
_cell_angle_alpha 90.00
_cell_angle_beta 93.740(2)
_cell_angle_gamma 90.00
_cell_formula_units_Z 2
_cell_length_a 9.6333(11)
_cell_length_b 35.622(4)
_cell_length_c 10.5239(12)
_cell_measurement_reflns_used 8202
_cell_measurement_temperature 90.0(2)
_cell_measurement_theta_max 28.30
_cell_measurement_theta_min 2.25
_cell_volume 3603.7(7)
_computing_cell_refinement 'SAINT-PLUS (Bruker, 1998)'
_computing_data_collection 'SMART (Bruker, 1998)'
_computing_data_reduction 'SAINT-PLUS (Bruker, 1998)'
_computing_structure_refinement 'SHELXL-97 (Sheldrick, 2008)'
_computing_structure_solution 'SHELXS-97 (Sheldrick, 2008)'
_diffrn_ambient_temperature 90.0(2)
_diffrn_detector_area_resol_mean 8.366
_diffrn_measured_fraction_theta_full 0.998
_diffrn_measured_fraction_theta_max 0.998
_diffrn_measurement_device_type 'CCD (Bruker APEX)'
_diffrn_measurement_method \w-scan
_diffrn_radiation_monochromator 'conforcal (Bruker Montel)'
_diffrn_radiation_source 'rotating anode (M18XCE)'
_diffrn_radiation_type MoK\a
_diffrn_radiation_wavelength 0.71073
_diffrn_reflns_av_R_equivalents 0.0238
_diffrn_reflns_av_sigmaI/netI 0.0325
_diffrn_reflns_limit_h_max 12
_diffrn_reflns_limit_h_min -12
_diffrn_reflns_limit_k_max 45
_diffrn_reflns_limit_k_min -45
_diffrn_reflns_limit_l_max 13
_diffrn_reflns_limit_l_min -13
_diffrn_reflns_number 31535
_diffrn_reflns_theta_full 27.10
_diffrn_reflns_theta_max 27.10
_diffrn_reflns_theta_min 1.14
_diffrn_standards_decay_% 4.79
_diffrn_standards_interval_count 31535
_diffrn_standards_interval_time 720
_diffrn_standards_number 699
_exptl_absorpt_coefficient_mu 0.414
_exptl_absorpt_correction_T_max 1.0
_exptl_absorpt_correction_T_min 0.8566
_exptl_absorpt_correction_type multi-scan
_exptl_absorpt_process_details 'SADABS (Sheldrick, 1996)'
_exptl_crystal_colour colourless
_exptl_crystal_density_diffrn 1.356
_exptl_crystal_description block
_exptl_crystal_F_000 1552
_exptl_crystal_size_max 0.40
_exptl_crystal_size_mid 0.40
_exptl_crystal_size_min 0.30
_refine_diff_density_max 1.094
_refine_diff_density_min -0.487
_refine_diff_density_rms 0.054
_refine_ls_abs_structure_details 'Flack (1983), 7699 Friedel pairs'
_refine_ls_abs_structure_Flack 0.04(3)
_refine_ls_extinction_method none
_refine_ls_goodness_of_fit_ref 1.028
_refine_ls_hydrogen_treatment constr
_refine_ls_matrix_type full
_refine_ls_number_parameters 820
_refine_ls_number_reflns 15765
_refine_ls_number_restraints 1
_refine_ls_restrained_S_all 1.028
_refine_ls_R_factor_all 0.0385
_refine_ls_R_factor_gt 0.0377
_refine_ls_shift/su_max 0.014
_refine_ls_shift/su_mean 0.001
_refine_ls_structure_factor_coef Fsqd
_refine_ls_weighting_details 'calc w=1/[\s^2^(Fo^2^)+(0.0578P)^2^+1.5631P] where P=(Fo^2^+2Fc^2^)/3'
_refine_ls_weighting_scheme calc
_refine_ls_wR_factor_gt 0.1017
_refine_ls_wR_factor_ref 0.1022
_reflns_number_gt 15346
_reflns_number_total 15765
_reflns_threshold_expression I>2\s(I)
_cod_data_source_file jo401505b_si_003.cif
_cod_data_source_block dmz5
_cod_original_cell_volume 3603.6(7)
_cod_database_code 4028633

loop_
_symmetry_equiv_pos_as_xyz
'x, y, z'
'-x, y+1/2, -z'

loop_
_atom_site_label
_atom_site_type_symbol
_atom_site_fract_x
_atom_site_fract_y
_atom_site_fract_z
_atom_site_U_iso_or_equiv
_atom_site_adp_type
_atom_site_occupancy
_atom_site_symmetry_multiplicity
_atom_site_calc_flag
_atom_site_refinement_flags
C1 C 0.1005(2) 0.61082(6) 2.02308(18) 0.0190(4) Uani 1 1 d .
C2 C -0.0401(2) 0.59446(6) 1.9783(2) 0.0248(4) Uani 1 1 d .
H2A H -0.0964 0.6138 1.9334 0.037 Uiso 1 1 calc R
H2B H -0.0880 0.5856 2.0521 0.037 Uiso 1 1 calc R
H2C H -0.0265 0.5734 1.9207 0.037 Uiso 1 1 calc R
C3 C 0.1918(2) 0.58159(6) 2.0934(2) 0.0252(4) Uani 1 1 d .
H3A H 0.2815 0.5929 2.1209 0.038 Uiso 1 1 calc R
H3B H 0.2068 0.5604 2.0365 0.038 Uiso 1 1 calc R
H3C H 0.1457 0.5727 2.1680 0.038 Uiso 1 1 calc R
C4 C 0.0834(2) 0.64529(6) 2.1053(2) 0.0245(4) Uani 1 1 d .
H4A H 0.1752 0.6553 2.1327 0.037 Uiso 1 1 calc R
H4B H 0.0337 0.6384 2.1802 0.037 Uiso 1 1 calc R
H4C H 0.0302 0.6644 2.0561 0.037 Uiso 1 1 calc R
O1 O 0.16780(15) 0.62649(4) 1.91415(13) 0.0198(3) Uani 1 1 d .
C5 C 0.1947(2) 0.60498(6) 1.81287(19) 0.0201(4) Uani 1 1 d .
O5 O 0.18503(15) 0.57096(4) 1.80895(14) 0.0232(3) Uani 1 1 d .
N11 N 0.23267(18) 0.62728(5) 1.71862(16) 0.0205(3) Uani 1 1 d .
H11 H 0.2318 0.6517 1.7302 0.025 Uiso 1 1 calc R
C11 C 0.2753(2) 0.61279(5) 1.59788(18) 0.0198(4) Uani 1 1 d .
H11A H 0.2271 0.5883 1.5799 0.024 Uiso 1 1 calc R
C12 C 0.2398(2) 0.63972(6) 1.4856(2) 0.0276(4) Uani 1 1 d .
H12A H 0.2104 0.6645 1.5173 0.033 Uiso 1 1 calc R
H12B H 0.1634 0.6293 1.4287 0.033 Uiso 1 1 calc R
C13 C 0.3737(3) 0.64369(7) 1.4138(2) 0.0311(5) Uani 1 1 d .
H13A H 0.3519 0.6434 1.3205 0.037 Uiso 1 1 calc R
H13B H 0.4227 0.6674 1.4373 0.037 Uiso 1 1 calc R
C14 C 0.4622(2) 0.60964(6) 1.4556(2) 0.0291(5) Uani 1 1 d .
H14A H 0.4318 0.5868 1.4080 0.035 Uiso 1 1 calc R
H14B H 0.5621 0.6141 1.4444 0.035 Uiso 1 1 calc R
C15 C 0.4335(2) 0.60657(6) 1.59645(19) 0.0212(4) Uani 1 1 d .
H15 H 0.4823 0.6276 1.6438 0.025 Uiso 1 1 calc R
N15 N 0.47443(18) 0.57148(5) 1.65748(17) 0.0215(3) Uani 1 1 d .
H15A H 0.4377 0.5505 1.6266 0.026 Uiso 1 1 calc R
C16 C 0.5655(2) 0.56955(5) 1.75879(19) 0.0194(4) Uani 1 1 d .
O16 O 0.63403(17) 0.59676(4) 1.79959(15) 0.0272(3) Uani 1 1 d .
C17 C 0.5870(2) 0.53124(5) 1.82617(19) 0.0196(4) Uani 1 1 d .
C181 C 0.5712(2) 0.53779(6) 1.9692(2) 0.0259(4) Uani 1 1 d .
H18A H 0.4766 0.5465 1.9820 0.039 Uiso 1 1 calc R
H18B H 0.6382 0.5568 2.0010 0.039 Uiso 1 1 calc R
H18C H 0.5888 0.5143 2.0157 0.039 Uiso 1 1 calc R
C182 C 0.7350(2) 0.51796(7) 1.8066(2) 0.0299(5) Uani 1 1 d .
H18D H 0.7453 0.5138 1.7156 0.045 Uiso 1 1 calc R
H18E H 0.7530 0.4945 1.8532 0.045 Uiso 1 1 calc R
H18F H 0.8015 0.5371 1.8384 0.045 Uiso 1 1 calc R
C19 C 0.4857(2) 0.50078(5) 1.77459(17) 0.0173(3) Uani 1 1 d .
O19 O 0.52565(15) 0.47473(4) 1.70953(15) 0.0253(3) Uani 1 1 d .
N21 N 0.35379(18) 0.50307(5) 1.80844(16) 0.0200(3) Uani 1 1 d .
H21 H 0.3279 0.5233 1.8489 0.024 Uiso 1 1 calc R
C21 C 0.2524(2) 0.47357(5) 1.78090(18) 0.0189(4) Uani 1 1 d .
H21A H 0.3031 0.4497 1.7656 0.023 Uiso 1 1 calc R
C22 C 0.1572(2) 0.46733(7) 1.8886(2) 0.0291(5) Uani 1 1 d .
H22A H 0.1191 0.4914 1.9184 0.035 Uiso 1 1 calc R
H22B H 0.2064 0.4543 1.9614 0.035 Uiso 1 1 calc R
C23 C 0.0424(2) 0.44260(7) 1.8252(2) 0.0294(4) Uani 1 1 d .
H23A H 0.0724 0.4161 1.8227 0.035 Uiso 1 1 calc R
H23B H -0.0437 0.4442 1.8713 0.035 Uiso 1 1 calc R
C24 C 0.0195(2) 0.45871(6) 1.6905(2) 0.0239(4) Uani 1 1 d .
H24A H -0.0636 0.4751 1.6844 0.029 Uiso 1 1 calc R
H24B H 0.0056 0.4382 1.6275 0.029 Uiso 1 1 calc R
C25 C 0.15161(19) 0.48156(5) 1.66493(18) 0.0180(3) Uani 1 1 d .
H25 H 0.1284 0.5089 1.6622 0.022 Uiso 1 1 calc R
N25 N 0.20892(17) 0.47066(4) 1.54571(15) 0.0170(3) Uani 1 1 d .
H25A H 0.2089 0.4467 1.5258 0.020 Uiso 1 1 calc R
C26 C 0.2613(2) 0.49482(5) 1.46497(18) 0.0187(4) Uani 1 1 d .
O26 O 0.26372(19) 0.52872(4) 1.48256(15) 0.0303(3) Uani 1 1 d .
C27 C 0.3074(2) 0.47770(6) 1.33974(18) 0.0218(4) Uani 1 1 d .
C281 C 0.3997(3) 0.50571(7) 1.2738(2) 0.0358(5) Uani 1 1 d .
H28A H 0.3499 0.5295 1.2606 0.054 Uiso 1 1 calc R
H28B H 0.4230 0.4955 1.1913 0.054 Uiso 1 1 calc R
H28C H 0.4854 0.5100 1.3272 0.054 Uiso 1 1 calc R
C282 C 0.1727(3) 0.46996(7) 1.2565(2) 0.0340(5) Uani 1 1 d .
H28D H 0.1151 0.4519 1.2998 0.051 Uiso 1 1 calc R
H28E H 0.1962 0.4596 1.1744 0.051 Uiso 1 1 calc R
H28F H 0.1210 0.4935 1.2424 0.051 Uiso 1 1 calc R
C29 C 0.3929(2) 0.44150(5) 1.35643(18) 0.0192(4) Uani 1 1 d .
O29 O 0.38257(16) 0.41676(4) 1.27440(13) 0.0226(3) Uani 1 1 d .
N31 N 0.48435(17) 0.43983(4) 1.45772(15) 0.0173(3) Uani 1 1 d .
H31 H 0.4912 0.4592 1.5097 0.021 Uiso 1 1 calc R
C31 C 0.57300(19) 0.40730(5) 1.48544(18) 0.0171(3) Uani 1 1 d .
H31A H 0.5884 0.3940 1.4038 0.020 Uiso 1 1 calc R
C32 C 0.7156(2) 0.41756(6) 1.5515(2) 0.0219(4) Uani 1 1 d .
H32A H 0.7893 0.4163 1.4903 0.026 Uiso 1 1 calc R
H32B H 0.7137 0.4432 1.5873 0.026 Uiso 1 1 calc R
C33 C 0.7426(2) 0.38838(6) 1.6585(2) 0.0242(4) Uani 1 1 d .
H33A H 0.8382 0.3782 1.6578 0.029 Uiso 1 1 calc R
H33B H 0.7303 0.3998 1.7428 0.029 Uiso 1 1 calc R
C34 C 0.6353(2) 0.35738(6) 1.63019(18) 0.0200(4) Uani 1 1 d .
H34A H 0.6145 0.3437 1.7086 0.024 Uiso 1 1 calc R
H34B H 0.6674 0.3393 1.5670 0.024 Uiso 1 1 calc R
C35 C 0.50879(19) 0.37962(5) 1.57629(17) 0.0161(3) Uani 1 1 d .
H35 H 0.4694 0.3941 1.6470 0.019 Uiso 1 1 calc R
N35 N 0.39888(16) 0.35698(4) 1.51368(15) 0.0164(3) Uani 1 1 d .
H35A H 0.4214 0.3370 1.4705 0.020 Uiso 1 1 calc R
C36 C 0.2645(2) 0.36575(5) 1.52000(17) 0.0163(3) Uani 1 1 d .
O36 O 0.22446(14) 0.39212(4) 1.58401(13) 0.0194(3) Uani 1 1 d .
C37 C 0.15588(19) 0.33942(5) 1.45333(18) 0.0174(3) Uani 1 1 d .
C381 C 0.0237(2) 0.36198(6) 1.4150(2) 0.0263(4) Uani 1 1 d .
H38A H 0.0451 0.3810 1.3520 0.039 Uiso 1 1 calc R
H38B H -0.0100 0.3743 1.4904 0.039 Uiso 1 1 calc R
H38C H -0.0481 0.3450 1.3781 0.039 Uiso 1 1 calc R
C382 C 0.1231(2) 0.30956(6) 1.5513(2) 0.0237(4) Uani 1 1 d .
H38D H 0.2074 0.2952 1.5753 0.036 Uiso 1 1 calc R
H38E H 0.0511 0.2926 1.5144 0.036 Uiso 1 1 calc R
H38F H 0.0896 0.3217 1.6270 0.036 Uiso 1 1 calc R
C39 C 0.20599(18) 0.32056(5) 1.33280(18) 0.0168(3) Uani 1 1 d .
O39 O 0.20568(16) 0.28632(4) 1.32132(14) 0.0235(3) Uani 1 1 d .
N41 N 0.23997(18) 0.34378(5) 1.23984(15) 0.0188(3) Uani 1 1 d .
H41 H 0.2475 0.3679 1.2567 0.023 Uiso 1 1 calc R
C41 C 0.2649(2) 0.33094(6) 1.11247(18) 0.0195(4) Uani 1 1 d .
H41A H 0.2210 0.3057 1.0983 0.023 Uiso 1 1 calc R
C42 C 0.2046(3) 0.35814(7) 1.0107(2) 0.0315(5) Uani 1 1 d .
H42A H 0.1039 0.3536 0.9926 0.038 Uiso 1 1 calc R
H42B H 0.2183 0.3845 1.0388 0.038 Uiso 1 1 calc R
C43 C 0.2846(3) 0.35016(9) 0.8932(2) 0.0438(6) Uani 1 1 d .
H43A H 0.3121 0.3740 0.8532 0.053 Uiso 1 1 calc R
H43B H 0.2261 0.3356 0.8299 0.053 Uiso 1 1 calc R
C44 C 0.4136(3) 0.32757(7) 0.9382(2) 0.0300(5) Uani 1 1 d .
H44A H 0.4984 0.3390 0.9067 0.036 Uiso 1 1 calc R
H44B H 0.4060 0.3014 0.9069 0.036 Uiso 1 1 calc R
C45 C 0.4189(2) 0.32857(5) 1.08438(18) 0.0196(4) Uani 1 1 d .
H45 H 0.4668 0.3521 1.1147 0.024 Uiso 1 1 calc R
N45 N 0.49361(17) 0.29656(5) 1.14017(15) 0.0189(3) Uani 1 1 d .
H45A H 0.4883 0.2751 1.0988 0.023 Uiso 1 1 calc R
C46 C 0.56990(19) 0.29786(5) 1.25060(18) 0.0179(3) Uani 1 1 d .
O46 O 0.57717(16) 0.32592(4) 1.31896(14) 0.0246(3) Uani 1 1 d .
C47 C 0.6546(2) 0.26238(5) 1.28453(19) 0.0187(4) Uani 1 1 d .
C481 C 0.7549(2) 0.25484(6) 1.1795(2) 0.0269(4) Uani 1 1 d .
H48A H 0.8092 0.2322 1.2004 0.040 Uiso 1 1 calc R
H48B H 0.8179 0.2763 1.1732 0.040 Uiso 1 1 calc R
H48C H 0.7015 0.2513 1.0979 0.040 Uiso 1 1 calc R
C482 C 0.7390(2) 0.26817(6) 1.4116(2) 0.0258(4) Uani 1 1 d .
H48D H 0.7928 0.2454 1.4332 0.039 Uiso 1 1 calc R
H48E H 0.6756 0.2733 1.4787 0.039 Uiso 1 1 calc R
H48F H 0.8025 0.2894 1.4042 0.039 Uiso 1 1 calc R
C49 C 0.5644(2) 0.22718(5) 1.30176(18) 0.0186(4) Uani 1 1 d .
O49 O 0.61751(16) 0.19606(4) 1.29496(17) 0.0309(3) Uani 1 1 d .
N51 N 0.43307(17) 0.23216(5) 1.33244(15) 0.0176(3) Uani 1 1 d .
H51 H 0.4031 0.2551 1.3448 0.021 Uiso 1 1 calc R
C51 C 0.3379(2) 0.20083(5) 1.34606(18) 0.0176(3) Uani 1 1 d .
H51A H 0.3937 0.1773 1.3590 0.021 Uiso 1 1 calc R
C52 C 0.2428(2) 0.20514(6) 1.45802(19) 0.0226(4) Uani 1 1 d .
H52A H 0.2817 0.1913 1.5338 0.027 Uiso 1 1 calc R
H52B H 0.2328 0.2319 1.4809 0.027 Uiso 1 1 calc R
C53 C 0.1015(2) 0.18852(8) 1.4102(2) 0.0345(5) Uani 1 1 d .
H53A H 0.0716 0.1691 1.4699 0.041 Uiso 1 1 calc R
H53B H 0.0296 0.2084 1.4029 0.041 Uiso 1 1 calc R
C54 C 0.1221(2) 0.17123(7) 1.2792(2) 0.0267(4) Uani 1 1 d .
H54A H 0.1522 0.1447 1.2871 0.032 Uiso 1 1 calc R
H54B H 0.0357 0.1726 1.2231 0.032 Uiso 1 1 calc R
C55 C 0.23639(19) 0.19575(5) 1.22877(18) 0.0176(3) Uani 1 1 d .
H55 H 0.1965 0.2207 1.2023 0.021 Uiso 1 1 calc R
N55 N 0.30204(17) 0.17869(5) 1.12155(15) 0.0186(3) Uani 1 1 d .
H55A H 0.3075 0.1541 1.1173 0.022 Uiso 1 1 calc R
C56 C 0.35421(19) 0.19940(6) 1.02937(17) 0.0175(3) Uani 1 1 d .
O56 O 0.34995(15) 0.23378(4) 1.02772(13) 0.0207(3) Uani 1 1 d .
C57 C 0.4137(2) 0.17775(6) 0.91855(19) 0.0201(4) Uani 1 1 d .
C581 C 0.2914(3) 0.16328(7) 0.8313(2) 0.0313(5) Uani 1 1 d .
H58A H 0.2323 0.1844 0.8027 0.047 Uiso 1 1 calc R
H58B H 0.2368 0.1454 0.8782 0.047 Uiso 1 1 calc R
H58C H 0.3271 0.1508 0.7572 0.047 Uiso 1 1 calc R
C582 C 0.5080(3) 0.14565(7) 0.9643(3) 0.0378(6) Uani 1 1 d .
H58D H 0.4533 0.1268 1.0068 0.057 Uiso 1 1 calc R
H58E H 0.5815 0.1553 1.0244 0.057 Uiso 1 1 calc R
H58F H 0.5499 0.1342 0.8913 0.057 Uiso 1 1 calc R
C59 C 0.5011(2) 0.20667(6) 0.85178(19) 0.0214(4) Uani 1 1 d .
O59 O 0.61805(16) 0.21446(5) 0.88720(16) 0.0339(4) Uani 1 1 d .
O60 O 0.43438(16) 0.22142(4) 0.74904(14) 0.0253(3) Uani 1 1 d .
C61 C 0.5122(3) 0.24888(7) 0.6830(2) 0.0341(5) Uani 1 1 d .
H61A H 0.4559 0.2580 0.6083 0.051 Uiso 1 1 calc R
H61B H 0.5977 0.2374 0.6554 0.051 Uiso 1 1 calc R
H61C H 0.5361 0.2700 0.7401 0.051 Uiso 1 1 calc R
C71 C 0.9304(3) 0.55490(7) 1.4470(2) 0.0360(5) Uani 1 1 d .
H71 H 1.0328 0.5508 1.4438 0.043 Uiso 1 1 calc R
Cl71 Cl 0.84605(10) 0.51140(2) 1.43067(8) 0.05461(19) Uani 1 1 d .
Cl72 Cl 0.87367(12) 0.58485(3) 1.32157(9) 0.0712(3) Uani 1 1 d .
Cl73 Cl 0.89898(11) 0.57568(2) 1.59024(7) 0.0620(2) Uani 1 1 d .
C81 C 0.6665(3) 0.40999(7) 1.1174(2) 0.0329(5) Uani 1 1 d .
H81 H 0.5967 0.4005 1.1760 0.040 Uiso 1 1 calc R
Cl81 Cl 0.57721(8) 0.426677(19) 0.97869(6) 0.04474(15) Uani 1 1 d .
Cl82 Cl 0.76155(10) 0.44664(3) 1.19420(7) 0.0585(2) Uani 1 1 d .
Cl83 Cl 0.77525(8) 0.37275(2) 1.08077(8) 0.05175(18) Uani 1 1 d .
C91 C -0.0946(2) 0.25113(7) 0.8452(2) 0.0268(4) Uani 1 1 d .
H91 H -0.1675 0.2370 0.8890 0.032 Uiso 1 1 calc R
Cl91 Cl 0.06128(6) 0.249428(16) 0.94017(6) 0.03629(13) Uani 1 1 d .
Cl92 Cl -0.07165(7) 0.22964(2) 0.69728(6) 0.04213(14) Uani 1 1 d .
Cl93 Cl -0.14924(7) 0.297916(19) 0.82358(8) 0.04900(18) Uani 1 1 d .

loop_
_atom_site_aniso_label
_atom_site_aniso_U_11
_atom_site_aniso_U_22
_atom_site_aniso_U_33
_atom_site_aniso_U_23
_atom_site_aniso_U_13
_atom_site_aniso_U_12
C1 0.0192(9) 0.0184(9) 0.0195(9) 0.0005(7) 0.0017(7) -0.0006(7)
C2 0.0217(9) 0.0266(10) 0.0261(10) -0.0023(8) 0.0012(8) -0.0029(8)
C3 0.0253(10) 0.0227(10) 0.0273(10) 0.0040(8) 0.0002(8) 0.0033(8)
C4 0.0289(10) 0.0204(10) 0.0244(10) -0.0034(8) 0.0034(8) 0.0016(8)
O1 0.0236(7) 0.0158(6) 0.0203(7) -0.0021(5) 0.0034(5) -0.0004(5)
C5 0.0182(8) 0.0194(9) 0.0227(9) -0.0028(7) 0.0018(7) 0.0004(7)
O5 0.0295(7) 0.0147(7) 0.0261(7) -0.0012(5) 0.0072(6) 0.0007(5)
N11 0.0269(8) 0.0120(7) 0.0232(8) -0.0021(6) 0.0059(7) -0.0009(6)
C11 0.0239(9) 0.0155(9) 0.0203(9) -0.0011(7) 0.0037(7) -0.0036(7)
C12 0.0313(11) 0.0269(11) 0.0243(10) 0.0049(8) 0.0002(8) 0.0016(8)
C13 0.0409(12) 0.0268(11) 0.0265(10) 0.0046(9) 0.0082(9) -0.0014(9)
C14 0.0340(11) 0.0246(11) 0.0301(11) 0.0042(8) 0.0132(9) 0.0003(9)
C15 0.0247(9) 0.0153(9) 0.0243(9) 0.0004(7) 0.0057(7) -0.0021(7)
N15 0.0246(8) 0.0128(8) 0.0272(8) -0.0025(6) 0.0027(7) -0.0021(6)
C16 0.0196(8) 0.0156(9) 0.0235(9) -0.0043(7) 0.0062(7) -0.0005(7)
O16 0.0306(8) 0.0204(7) 0.0304(8) -0.0050(6) 0.0017(6) -0.0069(6)
C17 0.0201(9) 0.0162(9) 0.0222(9) -0.0039(7) 0.0001(7) -0.0015(7)
C181 0.0324(11) 0.0246(10) 0.0203(9) -0.0040(8) -0.0021(8) -0.0049(8)
C182 0.0195(9) 0.0254(11) 0.0448(13) -0.0071(9) 0.0019(9) 0.0014(8)
C19 0.0226(9) 0.0128(8) 0.0159(8) 0.0000(6) -0.0018(7) 0.0006(7)
O19 0.0246(7) 0.0233(7) 0.0279(7) -0.0103(6) 0.0008(6) 0.0024(6)
N21 0.0240(8) 0.0147(8) 0.0214(8) -0.0057(6) 0.0024(6) -0.0012(6)
C21 0.0240(9) 0.0157(9) 0.0170(9) -0.0012(7) 0.0020(7) -0.0020(7)
C22 0.0335(11) 0.0331(12) 0.0211(10) 0.0021(8) 0.0052(8) -0.0092(9)
C23 0.0300(11) 0.0268(11) 0.0320(11) 0.0053(9) 0.0062(9) -0.0061(9)
C24 0.0194(9) 0.0265(10) 0.0262(10) -0.0038(8) 0.0046(7) 0.0008(7)
C25 0.0206(9) 0.0155(9) 0.0180(9) -0.0011(7) 0.0030(7) 0.0031(7)
N25 0.0226(8) 0.0116(7) 0.0169(7) -0.0026(5) 0.0022(6) 0.0018(6)
C26 0.0227(9) 0.0169(9) 0.0163(8) -0.0016(7) -0.0004(7) 0.0024(7)
O26 0.0522(10) 0.0139(7) 0.0260(8) -0.0013(6) 0.0118(7) -0.0028(6)
C27 0.0317(10) 0.0173(9) 0.0167(9) 0.0012(7) 0.0044(7) 0.0049(8)
C281 0.0528(14) 0.0236(11) 0.0336(12) 0.0106(9) 0.0215(11) 0.0119(10)
C282 0.0430(13) 0.0369(13) 0.0208(10) -0.0070(9) -0.0077(9) 0.0131(10)
C29 0.0258(9) 0.0150(9) 0.0177(8) 0.0025(7) 0.0072(7) -0.0015(7)
O29 0.0319(7) 0.0176(7) 0.0183(7) -0.0028(5) 0.0015(6) -0.0008(5)
N31 0.0226(8) 0.0108(7) 0.0186(7) -0.0024(6) 0.0028(6) 0.0008(6)
C31 0.0199(8) 0.0124(8) 0.0193(8) -0.0020(7) 0.0051(7) 0.0012(7)
C32 0.0174(9) 0.0174(9) 0.0312(10) -0.0017(8) 0.0032(7) 0.0003(7)
C33 0.0199(9) 0.0311(11) 0.0214(9) -0.0033(8) 0.0001(7) -0.0025(8)
C34 0.0216(9) 0.0214(9) 0.0168(8) 0.0010(7) -0.0006(7) 0.0015(7)
C35 0.0186(8) 0.0135(8) 0.0162(8) -0.0012(6) 0.0014(7) -0.0003(6)
N35 0.0191(7) 0.0132(7) 0.0171(7) -0.0028(6) 0.0032(6) -0.0004(6)
C36 0.0210(9) 0.0133(8) 0.0147(8) 0.0027(6) 0.0023(6) -0.0010(6)
O36 0.0228(6) 0.0158(6) 0.0202(6) -0.0026(5) 0.0060(5) 0.0006(5)
C37 0.0174(8) 0.0156(9) 0.0196(9) -0.0018(7) 0.0030(7) -0.0010(7)
C381 0.0185(9) 0.0283(11) 0.0320(11) -0.0041(9) 0.0010(8) 0.0031(8)
C382 0.0289(10) 0.0213(10) 0.0217(9) -0.0008(7) 0.0074(8) -0.0070(8)
C39 0.0144(8) 0.0171(9) 0.0187(8) -0.0008(7) -0.0007(6) 0.0011(6)
O39 0.0315(8) 0.0152(7) 0.0243(7) -0.0010(5) 0.0061(6) 0.0004(5)
N41 0.0245(8) 0.0147(7) 0.0173(7) -0.0025(6) 0.0016(6) 0.0000(6)
C41 0.0253(9) 0.0175(9) 0.0155(8) 0.0002(7) -0.0006(7) -0.0002(7)
C42 0.0378(12) 0.0350(12) 0.0211(10) 0.0062(9) -0.0023(8) 0.0072(10)
C43 0.0501(15) 0.0585(18) 0.0229(11) 0.0123(11) 0.0025(10) 0.0117(13)
C44 0.0449(13) 0.0286(11) 0.0172(9) 0.0061(8) 0.0082(9) 0.0063(10)
C45 0.0290(10) 0.0143(9) 0.0159(8) 0.0006(7) 0.0040(7) -0.0006(7)
N45 0.0263(8) 0.0126(7) 0.0178(7) -0.0026(6) 0.0014(6) -0.0012(6)
C46 0.0179(8) 0.0181(9) 0.0183(8) -0.0006(7) 0.0052(7) -0.0017(7)
O46 0.0291(7) 0.0207(7) 0.0236(7) -0.0088(6) -0.0017(6) 0.0014(6)
C47 0.0186(8) 0.0172(9) 0.0204(9) -0.0023(7) 0.0031(7) -0.0007(7)
C481 0.0254(10) 0.0257(11) 0.0308(11) -0.0004(8) 0.0112(8) 0.0027(8)
C482 0.0237(10) 0.0244(10) 0.0284(11) -0.0010(8) -0.0047(8) -0.0011(8)
C49 0.0207(9) 0.0171(9) 0.0178(8) -0.0013(7) 0.0007(7) -0.0005(7)
O49 0.0251(7) 0.0183(7) 0.0501(10) 0.0002(7) 0.0091(7) 0.0037(6)
N51 0.0206(7) 0.0138(7) 0.0184(7) -0.0019(6) 0.0017(6) -0.0003(6)
C51 0.0192(8) 0.0151(8) 0.0186(9) 0.0011(7) 0.0017(7) -0.0015(7)
C52 0.0292(10) 0.0219(10) 0.0174(9) 0.0005(7) 0.0056(7) -0.0028(8)
C53 0.0291(11) 0.0476(14) 0.0281(11) -0.0121(10) 0.0123(9) -0.0099(10)
C54 0.0248(10) 0.0306(11) 0.0254(10) -0.0041(8) 0.0082(8) -0.0082(8)
C55 0.0179(8) 0.0171(9) 0.0182(8) -0.0016(7) 0.0039(7) -0.0003(7)
N55 0.0211(8) 0.0161(8) 0.0190(8) -0.0028(6) 0.0034(6) -0.0008(6)
C56 0.0148(8) 0.0205(9) 0.0171(8) -0.0005(7) -0.0013(6) -0.0009(7)
O56 0.0254(7) 0.0163(7) 0.0201(6) -0.0012(5) 0.0003(5) -0.0014(5)
C57 0.0214(9) 0.0203(9) 0.0193(9) -0.0012(7) 0.0051(7) -0.0002(7)
C581 0.0371(12) 0.0348(12) 0.0229(10) -0.0100(9) 0.0076(9) -0.0174(10)
C582 0.0435(13) 0.0332(13) 0.0392(13) 0.0143(10) 0.0219(11) 0.0170(11)
C59 0.0211(9) 0.0242(10) 0.0193(9) -0.0006(7) 0.0036(7) -0.0017(7)
O59 0.0224(7) 0.0472(10) 0.0318(8) 0.0082(7) 0.0000(6) -0.0093(7)
O60 0.0278(7) 0.0268(8) 0.0212(7) 0.0057(6) 0.0001(6) -0.0053(6)
C61 0.0433(13) 0.0331(12) 0.0259(11) 0.0092(9) 0.0036(9) -0.0095(10)
C71 0.0404(13) 0.0333(13) 0.0346(12) 0.0018(10) 0.0041(10) 0.0056(10)
Cl71 0.0799(5) 0.0327(3) 0.0500(4) -0.0077(3) -0.0052(4) -0.0055(3)
Cl72 0.0831(6) 0.0791(6) 0.0516(4) 0.0384(4) 0.0060(4) -0.0015(5)
Cl73 0.0985(7) 0.0484(4) 0.0404(4) -0.0132(3) 0.0149(4) -0.0241(4)
C81 0.0369(12) 0.0389(13) 0.0234(10) -0.0018(9) 0.0052(9) -0.0095(10)
Cl81 0.0631(4) 0.0332(3) 0.0365(3) -0.0033(2) -0.0073(3) 0.0055(3)
Cl82 0.0697(5) 0.0624(5) 0.0427(4) -0.0102(3) -0.0009(3) -0.0331(4)
Cl83 0.0448(4) 0.0473(4) 0.0637(5) 0.0107(3) 0.0082(3) 0.0078(3)
C91 0.0202(9) 0.0297(11) 0.0298(11) 0.0067(9) -0.0027(8) -0.0026(8)
Cl91 0.0315(3) 0.0273(3) 0.0475(3) -0.0012(2) -0.0175(2) -0.0002(2)
Cl92 0.0521(4) 0.0480(4) 0.0258(3) 0.0054(2) -0.0007(2) -0.0063(3)
Cl93 0.0346(3) 0.0339(3) 0.0778(5) 0.0148(3) -0.0022(3) 0.0098(3)

loop_
_atom_type_symbol
_atom_type_description
_atom_type_scat_dispersion_real
_atom_type_scat_dispersion_imag
_atom_type_scat_source
C C 0.0033 0.0016 'International Tables Vol C Tables 4.2.6.8 and 6.1.1.4'
H H 0.0000 0.0000 'International Tables Vol C Tables 4.2.6.8 and 6.1.1.4'
N N 0.0061 0.0033 'International Tables Vol C Tables 4.2.6.8 and 6.1.1.4'
O O 0.0106 0.0060 'International Tables Vol C Tables 4.2.6.8 and 6.1.1.4'
Cl Cl 0.1484 0.1585 'International Tables Vol C Tables 4.2.6.8 and 6.1.1.4'

loop_
_geom_angle_atom_site_label_1
_geom_angle_atom_site_label_2
_geom_angle_atom_site_label_3
_geom_angle
O1 C1 C4 102.03(15)
O1 C1 C2 109.54(16)
C4 C1 C2 111.03(17)
O1 C1 C3 111.73(16)
C4 C1 C3 110.92(17)
C2 C1 C3 111.25(17)
C1 C2 H2A 109.5
C1 C2 H2B 109.5
H2A C2 H2B 109.5
C1 C2 H2C 109.5
H2A C2 H2C 109.5
H2B C2 H2C 109.5
C1 C3 H3A 109.5
C1 C3 H3B 109.5
H3A C3 H3B 109.5
C1 C3 H3C 109.5
H3A C3 H3C 109.5
H3B C3 H3C 109.5
C1 C4 H4A 109.5
C1 C4 H4B 109.5
H4A C4 H4B 109.5
C1 C4 H4C 109.5
H4A C4 H4C 109.5
H4B C4 H4C 109.5
C5 O1 C1 121.26(15)
O5 C5 N11 126.13(19)
O5 C5 O1 125.00(19)
N11 C5 O1 108.87(17)
C5 N11 C11 122.84(16)
C5 N11 H11 118.6
C11 N11 H11 118.6
N11 C11 C15 113.27(16)
N11 C11 C12 112.76(17)
C15 C11 C12 104.60(16)
N11 C11 H11A 108.7
C15 C11 H11A 108.7
C12 C11 H11A 108.7
C11 C12 C13 106.33(18)
C11 C12 H12A 110.5
C13 C12 H12A 110.5
C11 C12 H12B 110.5
C13 C12 H12B 110.5
H12A C12 H12B 108.7
C14 C13 C12 104.73(18)
C14 C13 H13A 110.8
C12 C13 H13A 110.8
C14 C13 H13B 110.8
C12 C13 H13B 110.8
H13A C13 H13B 108.9
C15 C14 C13 101.71(17)
C15 C14 H14A 111.4
C13 C14 H14A 111.4
C15 C14 H14B 111.4
C13 C14 H14B 111.4
H14A C14 H14B 109.3
N15 C15 C14 115.50(17)
N15 C15 C11 111.13(16)
C14 C15 C11 103.91(17)
N15 C15 H15 108.7
C14 C15 H15 108.7
C11 C15 H15 108.7
C16 N15 C15 122.90(17)
C16 N15 H15A 118.5
C15 N15 H15A 118.5
O16 C16 N15 123.04(19)
O16 C16 C17 118.78(18)
N15 C16 C17 118.17(17)
C182 C17 C19 108.08(16)
C182 C17 C181 109.33(18)
C19 C17 C181 110.58(16)
C182 C17 C16 108.03(17)
C19 C17 C16 113.53(16)
C181 C17 C16 107.21(16)
C17 C181 H18A 109.5
C17 C181 H18B 109.5
H18A C181 H18B 109.5
C17 C181 H18C 109.5
H18A C181 H18C 109.5
H18B C181 H18C 109.5
C17 C182 H18D 109.5
C17 C182 H18E 109.5
H18D C182 H18E 109.5
C17 C182 H18F 109.5
H18D C182 H18F 109.5
H18E C182 H18F 109.5
O19 C19 N21 121.95(18)
O19 C19 C17 121.03(17)
N21 C19 C17 116.96(16)
C19 N21 C21 122.58(16)
C19 N21 H21 118.7
C21 N21 H21 118.7
N21 C21 C22 112.83(16)
N21 C21 C25 114.02(16)
C22 C21 C25 103.80(16)
N21 C21 H21A 108.7
C22 C21 H21A 108.7
C25 C21 H21A 108.7
C21 C22 C23 102.29(17)
C21 C22 H22A 111.3
C23 C22 H22A 111.3
C21 C22 H22B 111.3
C23 C22 H22B 111.3
H22A C22 H22B 109.2
C24 C23 C22 104.11(17)
C24 C23 H23A 110.9
C22 C23 H23A 110.9
C24 C23 H23B 110.9
C22 C23 H23B 110.9
H23A C23 H23B 109.0
C23 C24 C25 106.71(17)
C23 C24 H24A 110.4
C25 C24 H24A 110.4
C23 C24 H24B 110.4
C25 C24 H24B 110.4
H24A C24 H24B 108.6
N25 C25 C21 112.32(15)
N25 C25 C24 111.82(16)
C21 C25 C24 104.39(15)
N25 C25 H25 109.4
C21 C25 H25 109.4
C24 C25 H25 109.4
C26 N25 C25 123.93(16)
C26 N25 H25A 118.0
C25 N25 H25A 118.0
O26 C26 N25 123.13(18)
O26 C26 C27 121.07(18)
N25 C26 C27 115.57(17)
C281 C27 C29 106.00(17)
C281 C27 C282 110.53(19)
C29 C27 C282 109.90(17)
C281 C27 C26 109.73(17)
C29 C27 C26 114.61(16)
C282 C27 C26 106.10(17)
C27 C281 H28A 109.5
C27 C281 H28B 109.5
H28A C281 H28B 109.5
C27 C281 H28C 109.5
H28A C281 H28C 109.5
H28B C281 H28C 109.5
C27 C282 H28D 109.5
C27 C282 H28E 109.5
H28D C282 H28E 109.5
C27 C282 H28F 109.5
H28D C282 H28F 109.5
H28E C282 H28F 109.5
O29 C29 N31 122.99(18)
O29 C29 C27 120.15(18)
N31 C29 C27 116.67(17)
C29 N31 C31 122.75(16)
C29 N31 H31 118.6
C31 N31 H31 118.6
N31 C31 C35 112.42(15)
N31 C31 C32 113.26(15)
C35 C31 C32 104.80(15)
N31 C31 H31A 108.7
C35 C31 H31A 108.7
C32 C31 H31A 108.7
C33 C32 C31 105.77(16)
C33 C32 H32A 110.6
C31 C32 H32A 110.6
C33 C32 H32B 110.6
C31 C32 H32B 110.6
H32A C32 H32B 108.7
C34 C33 C32 105.38(16)
C34 C33 H33A 110.7
C32 C33 H33A 110.7
C34 C33 H33B 110.7
C32 C33 H33B 110.7
H33A C33 H33B 108.8
C33 C34 C35 102.14(16)
C33 C34 H34A 111.3
C35 C34 H34A 111.3
C33 C34 H34B 111.3
C35 C34 H34B 111.3
H34A C34 H34B 109.2
N35 C35 C34 114.78(16)
N35 C35 C31 112.70(15)
C34 C35 C31 102.73(15)
N35 C35 H35 108.8
C34 C35 H35 108.8
C31 C35 H35 108.8
C36 N35 C35 121.76(16)
C36 N35 H35A 119.1
C35 N35 H35A 119.1
O36 C36 N35 122.92(18)
O36 C36 C37 119.07(17)
N35 C36 C37 117.79(16)
C382 C37 C381 109.68(17)
C382 C37 C36 106.31(15)
C381 C37 C36 109.13(15)
C382 C37 C39 109.96(16)
C381 C37 C39 108.08(15)
C36 C37 C39 113.63(15)
C37 C381 H38A 109.5
C37 C381 H38B 109.5
H38A C381 H38B 109.5
C37 C381 H38C 109.5
H38A C381 H38C 109.5
H38B C381 H38C 109.5
C37 C382 H38D 109.5
C37 C382 H38E 109.5
H38D C382 H38E 109.5
C37 C382 H38F 109.5
H38D C382 H38F 109.5
H38E C382 H38F 109.5
O39 C39 N41 122.85(18)
O39 C39 C37 121.09(17)
N41 C39 C37 115.91(16)
C39 N41 C41 122.92(17)
C39 N41 H41 118.5
C41 N41 H41 118.5
N41 C41 C42 111.61(17)
N41 C41 C45 114.60(16)
C42 C41 C45 103.18(16)
N41 C41 H41A 109.1
C42 C41 H41A 109.1
C45 C41 H41A 109.1
C43 C42 C41 105.08(19)
C43 C42 H42A 110.7
C41 C42 H42A 110.7
C43 C42 H42B 110.7
C41 C42 H42B 110.7
H42A C42 H42B 108.8
C42 C43 C44 106.86(19)
C42 C43 H43A 110.3
C44 C43 H43A 110.3
C42 C43 H43B 110.3
C44 C43 H43B 110.3
H43A C43 H43B 108.6
C43 C44 C45 105.75(18)
C43 C44 H44A 110.6
C45 C44 H44A 110.6
C43 C44 H44B 110.6
C45 C44 H44B 110.6
H44A C44 H44B 108.7
N45 C45 C41 115.19(16)
N45 C45 C44 111.73(16)
C41 C45 C44 102.99(16)
N45 C45 H45 108.9
C41 C45 H45 108.9
C44 C45 H45 108.9
C46 N45 C45 123.74(16)
C46 N45 H45A 118.1
C45 N45 H45A 118.1
O46 C46 N45 122.96(18)
O46 C46 C47 121.60(17)
N45 C46 C47 115.38(16)
C482 C47 C46 109.63(16)
C482 C47 C481 109.14(17)
C46 C47 C481 109.02(16)
C482 C47 C49 106.12(16)
C46 C47 C49 113.71(15)
C481 C47 C49 109.12(16)
C47 C481 H48A 109.5
C47 C481 H48B 109.5
H48A C481 H48B 109.5
C47 C481 H48C 109.5
H48A C481 H48C 109.5
H48B C481 H48C 109.5
C47 C482 H48D 109.5
C47 C482 H48E 109.5
H48D C482 H48E 109.5
C47 C482 H48F 109.5
H48D C482 H48F 109.5
H48E C482 H48F 109.5
O49 C49 N51 122.64(18)
O49 C49 C47 119.21(17)
N51 C49 C47 117.98(17)
C49 N51 C51 122.22(16)
C49 N51 H51 118.9
C51 N51 H51 118.9
N51 C51 C55 112.53(15)
N51 C51 C52 113.99(16)
C55 C51 C52 104.28(15)
N51 C51 H51A 108.6
C55 C51 H51A 108.6
C52 C51 H51A 108.6
C53 C52 C51 105.54(16)
C53 C52 H52A 110.6
C51 C52 H52A 110.6
C53 C52 H52B 110.6
C51 C52 H52B 110.6
H52A C52 H52B 108.8
C54 C53 C52 106.52(17)
C54 C53 H53A 110.4
C52 C53 H53A 110.4
C54 C53 H53B 110.4
C52 C53 H53B 110.4
H53A C53 H53B 108.6
C55 C54 C53 102.78(17)
C55 C54 H54A 111.2
C53 C54 H54A 111.2
C55 C54 H54B 111.2
C53 C54 H54B 111.2
H54A C54 H54B 109.1
N55 C55 C54 112.86(16)
N55 C55 C51 112.64(15)
C54 C55 C51 102.93(15)
N55 C55 H55 109.4
C54 C55 H55 109.4
C51 C55 H55 109.4
C56 N55 C55 122.06(16)
C56 N55 H55A 119.0
C55 N55 H55A 119.0
O56 C56 N55 123.08(18)
O56 C56 C57 120.24(17)
N55 C56 C57 116.59(17)
C582 C57 C59 108.48(17)
C582 C57 C581 110.9(2)
C59 C57 C581 112.04(17)
C582 C57 C56 112.42(17)
C59 C57 C56 104.71(16)
C581 C57 C56 108.19(16)
C57 C581 H58A 109.5
C57 C581 H58B 109.5
H58A C581 H58B 109.5
C57 C581 H58C 109.5
H58A C581 H58C 109.5
H58B C581 H58C 109.5
C57 C582 H58D 109.5
C57 C582 H58E 109.5
H58D C582 H58E 109.5
C57 C582 H58F 109.5
H58D C582 H58F 109.5
H58E C582 H58F 109.5
O59 C59 O60 123.9(2)
O59 C59 C57 123.26(19)
O60 C59 C57 112.84(17)
C59 O60 C61 114.96(17)
O60 C61 H61A 109.5
O60 C61 H61B 109.5
H61A C61 H61B 109.5
O60 C61 H61C 109.5
H61A C61 H61C 109.5
H61B C61 H61C 109.5
Cl73 C71 Cl71 111.04(15)
Cl73 C71 Cl72 109.43(15)
Cl71 C71 Cl72 110.12(15)
Cl73 C71 H71 108.7
Cl71 C71 H71 108.7
Cl72 C71 H71 108.7
Cl81 C81 Cl83 110.06(13)
Cl81 C81 Cl82 110.11(14)
Cl83 C81 Cl82 111.23(14)
Cl81 C81 H81 108.5
Cl83 C81 H81 108.5
Cl82 C81 H81 108.5
Cl91 C91 Cl93 110.19(12)
Cl91 C91 Cl92 109.72(12)
Cl93 C91 Cl92 110.59(12)
Cl91 C91 H91 108.8
Cl93 C91 H91 108.8
Cl92 C91 H91 108.8

loop_
_geom_bond_atom_site_label_1
_geom_bond_atom_site_label_2
_geom_bond_distance
C1 O1 1.464(2)
C1 C4 1.517(3)
C1 C2 1.521(3)
C1 C3 1.523(3)
C2 H2A 0.9800
C2 H2B 0.9800
C2 H2C 0.9800
C3 H3A 0.9800
C3 H3B 0.9800
C3 H3C 0.9800
C4 H4A 0.9800
C4 H4B 0.9800
C4 H4C 0.9800
O1 C5 1.351(2)
C5 O5 1.216(3)
C5 N11 1.340(3)
N11 C11 1.455(3)
N11 H11 0.8800
C11 C15 1.541(3)
C11 C12 1.543(3)
C11 H11A 1.0000
C12 C13 1.544(3)
C12 H12A 0.9900
C12 H12B 0.9900
C13 C14 1.531(3)
C13 H13A 0.9900
C13 H13B 0.9900
C14 C15 1.530(3)
C14 H14A 0.9900
C14 H14B 0.9900
C15 N15 1.448(3)
C15 H15 1.0000
N15 C16 1.338(3)
N15 H15A 0.8800
C16 O16 1.234(3)
C16 C17 1.545(3)
C17 C182 1.529(3)
C17 C19 1.535(3)
C17 C181 1.541(3)
C181 H18A 0.9800
C181 H18B 0.9800
C181 H18C 0.9800
C182 H18D 0.9800
C182 H18E 0.9800
C182 H18F 0.9800
C19 O19 1.230(2)
C19 N21 1.344(3)
N21 C21 1.451(2)
N21 H21 0.8800
C21 C22 1.520(3)
C21 C25 1.536(3)
C21 H21A 1.0000
C22 C23 1.532(3)
C22 H22A 0.9900
C22 H22B 0.9900
C23 C24 1.532(3)
C23 H23A 0.9900
C23 H23B 0.9900
C24 C25 1.549(3)
C24 H24A 0.9900
C24 H24B 0.9900
C25 N25 1.456(2)
C25 H25 1.0000
N25 C26 1.332(3)
N25 H25A 0.8800
C26 O26 1.222(3)
C26 C27 1.543(3)
C27 C281 1.533(3)
C27 C29 1.534(3)
C27 C282 1.543(3)
C281 H28A 0.9800
C281 H28B 0.9800
C281 H28C 0.9800
C282 H28D 0.9800
C282 H28E 0.9800
C282 H28F 0.9800
C29 O29 1.233(2)
C29 N31 1.339(3)
N31 C31 1.458(2)
N31 H31 0.8800
C31 C35 1.532(3)
C31 C32 1.543(3)
C31 H31A 1.0000
C32 C33 1.542(3)
C32 H32A 0.9900
C32 H32B 0.9900
C33 C34 1.528(3)
C33 H33A 0.9900
C33 H33B 0.9900
C34 C35 1.531(3)
C34 H34A 0.9900
C34 H34B 0.9900
C35 N35 1.454(2)
C35 H35 1.0000
N35 C36 1.338(3)
N35 H35A 0.8800
C36 O36 1.232(2)
C36 C37 1.540(3)
C37 C382 1.529(3)
C37 C381 1.537(3)
C37 C39 1.541(3)
C381 H38A 0.9800
C381 H38B 0.9800
C381 H38C 0.9800
C382 H38D 0.9800
C382 H38E 0.9800
C382 H38F 0.9800
C39 O39 1.226(2)
C39 N41 1.338(3)
N41 C41 1.451(2)
N41 H41 0.8800
C41 C42 1.530(3)
C41 C45 1.533(3)
C41 H41A 1.0000
C42 C43 1.526(3)
C42 H42A 0.9900
C42 H42B 0.9900
C43 C44 1.529(4)
C43 H43A 0.9900
C43 H43B 0.9900
C44 C45 1.536(3)
C44 H44A 0.9900
C44 H44B 0.9900
C45 N45 1.452(3)
C45 H45 1.0000
N45 C46 1.335(3)
N45 H45A 0.8800
C46 O46 1.231(2)
C46 C47 1.534(3)
C47 C482 1.533(3)
C47 C481 1.539(3)
C47 C49 1.543(3)
C481 H48A 0.9800
C481 H48B 0.9800
C481 H48C 0.9800
C482 H48D 0.9800
C482 H48E 0.9800
C482 H48F 0.9800
C49 O49 1.225(3)
C49 N51 1.338(3)
N51 C51 1.457(2)
N51 H51 0.8800
C51 C55 1.535(3)
C51 C52 1.546(3)
C51 H51A 1.0000
C52 C53 1.539(3)
C52 H52A 0.9900
C52 H52B 0.9900
C53 C54 1.535(3)
C53 H53A 0.9900
C53 H53B 0.9900
C54 C55 1.527(3)
C54 H54A 0.9900
C54 H54B 0.9900
C55 N55 1.461(2)
C55 H55 1.0000
N55 C56 1.342(2)
N55 H55A 0.8800
C56 O56 1.225(3)
C56 C57 1.540(3)
C57 C582 1.519(3)
C57 C59 1.530(3)
C57 C581 1.535(3)
C581 H58A 0.9800
C581 H58B 0.9800
C581 H58C 0.9800
C582 H58D 0.9800
C582 H58E 0.9800
C582 H58F 0.9800
C59 O59 1.196(3)
C59 O60 1.330(3)
O60 C61 1.439(3)
C61 H61A 0.9800
C61 H61B 0.9800
C61 H61C 0.9800
C71 Cl73 1.724(3)
C71 Cl71 1.753(3)
C71 Cl72 1.757(3)
C71 H71 1.0000
C81 Cl81 1.749(3)
C81 Cl83 1.749(3)
C81 Cl82 1.761(3)
C81 H81 1.0000
C91 Cl91 1.750(2)
C91 Cl93 1.758(2)
C91 Cl92 1.761(2)
C91 H91 1.0000

loop_
_geom_torsion_atom_site_label_1
_geom_torsion_atom_site_label_2
_geom_torsion_atom_site_label_3
_geom_torsion_atom_site_label_4
_geom_torsion
C4 C1 O1 C5 -176.08(17)
C2 C1 O1 C5 -58.4(2)
C3 C1 O1 C5 65.4(2)
C1 O1 C5 O5 -10.7(3)
C1 O1 C5 N11 169.01(16)
O5 C5 N11 C11 -3.3(3)
O1 C5 N11 C11 176.97(17)
C5 N11 C11 C15 -91.9(2)
C5 N11 C11 C12 149.54(19)
N11 C11 C12 C13 130.86(19)
C15 C11 C12 C13 7.3(2)
C11 C12 C13 C14 19.3(2)
C12 C13 C14 C15 -38.4(2)
C13 C14 C15 N15 165.20(18)
C13 C14 C15 C11 43.2(2)
N11 C11 C15 N15 80.6(2)
C12 C11 C15 N15 -156.18(17)
N11 C11 C15 C14 -154.54(17)
C12 C11 C15 C14 -31.4(2)
C14 C15 N15 C16 121.1(2)
C11 C15 N15 C16 -120.9(2)
C15 N15 C16 O16 -8.6(3)
C15 N15 C16 C17 172.33(17)
O16 C16 C17 C182 -65.8(2)
N15 C16 C17 C182 113.3(2)
O16 C16 C17 C19 174.32(17)
N15 C16 C17 C19 -6.6(2)
O16 C16 C17 C181 51.9(2)
N15 C16 C17 C181 -128.99(19)
C182 C17 C19 O19 -11.9(3)
C181 C17 C19 O19 -131.5(2)
C16 C17 C19 O19 108.0(2)
C182 C17 C19 N21 165.34(18)
C181 C17 C19 N21 45.7(2)
C16 C17 C19 N21 -74.8(2)
O19 C19 N21 C21 5.7(3)
C17 C19 N21 C21 -171.50(17)
C19 N21 C21 C22 141.34(19)
C19 N21 C21 C25 -100.6(2)
N21 C21 C22 C23 167.17(18)
C25 C21 C22 C23 43.2(2)
C21 C22 C23 C24 -38.7(2)
C22 C23 C24 C25 19.7(2)
N21 C21 C25 N25 84.7(2)
C22 C21 C25 N25 -152.10(17)
N21 C21 C25 C24 -153.92(16)
C22 C21 C25 C24 -30.76(19)
C23 C24 C25 N25 128.29(18)
C23 C24 C25 C21 6.6(2)
C21 C25 N25 C26 -102.7(2)
C24 C25 N25 C26 140.34(19)
C25 N25 C26 O26 -1.4(3)
C25 N25 C26 C27 -175.95(17)
O26 C26 C27 C281 20.6(3)
N25 C26 C27 C281 -164.78(18)
O26 C26 C27 C29 139.7(2)
N25 C26 C27 C29 -45.7(2)
O26 C26 C27 C282 -98.8(2)
N25 C26 C27 C282 75.8(2)
C281 C27 C29 O29 -92.2(2)
C282 C27 C29 O29 27.2(3)
C26 C27 C29 O29 146.60(19)
C281 C27 C29 N31 83.0(2)
C282 C27 C29 N31 -157.58(18)
C26 C27 C29 N31 -38.2(2)
O29 C29 N31 C31 -4.7(3)
C27 C29 N31 C31 -179.75(16)
C29 N31 C31 C35 -93.5(2)
C29 N31 C31 C32 147.92(18)
N31 C31 C32 C33 136.67(16)
C35 C31 C32 C33 13.8(2)
C31 C32 C33 C34 13.5(2)
C32 C33 C34 C35 -35.53(19)
C33 C34 C35 N35 166.75(15)
C33 C34 C35 C31 44.06(18)
N31 C31 C35 N35 76.66(19)
C32 C31 C35 N35 -159.91(15)
N31 C31 C35 C34 -159.26(15)
C32 C31 C35 C34 -35.83(18)
C34 C35 N35 C36 144.86(17)
C31 C35 N35 C36 -98.00(19)
C35 N35 C36 O36 -3.9(3)
C35 N35 C36 C37 -178.46(16)
O36 C36 C37 C382 -85.9(2)
N35 C36 C37 C382 88.88(19)
O36 C36 C37 C381 32.4(2)
N35 C36 C37 C381 -152.89(17)
O36 C36 C37 C39 153.06(17)
N35 C36 C37 C39 -32.2(2)
C382 C37 C39 O39 5.2(2)
C381 C37 C39 O39 -114.5(2)
C36 C37 C39 O39 124.23(19)
C382 C37 C39 N41 -179.18(16)
C381 C37 C39 N41 61.1(2)
C36 C37 C39 N41 -60.2(2)
O39 C39 N41 C41 6.9(3)
C37 C39 N41 C41 -168.65(16)
C39 N41 C41 C42 140.59(19)
C39 N41 C41 C45 -102.6(2)
N41 C41 C42 C43 158.4(2)
C45 C41 C42 C43 34.8(2)
C41 C42 C43 C44 -15.8(3)
C42 C43 C44 C45 -9.3(3)
N41 C41 C45 N45 76.3(2)
C42 C41 C45 N45 -162.19(17)
N41 C41 C45 C44 -161.84(17)
C42 C41 C45 C44 -40.3(2)
C43 C44 C45 N45 154.9(2)
C43 C44 C45 C41 30.7(2)
C41 C45 N45 C46 -96.0(2)
C44 C45 N45 C46 146.97(19)
C45 N45 C46 O46 4.4(3)
C45 N45 C46 C47 -172.82(16)
O46 C46 C47 C482 1.5(3)
N45 C46 C47 C482 178.77(17)
O46 C46 C47 C481 -117.9(2)
N45 C46 C47 C481 59.4(2)
O46 C46 C47 C49 120.1(2)
N45 C46 C47 C49 -62.6(2)
C482 C47 C49 O49 -78.8(2)
C46 C47 C49 O49 160.59(18)
C481 C47 C49 O49 38.7(2)
C482 C47 C49 N51 96.6(2)
C46 C47 C49 N51 -24.0(2)
C481 C47 C49 N51 -145.92(18)
O49 C49 N51 C51 -7.1(3)
C47 C49 N51 C51 177.60(16)
C49 N51 C51 C55 -101.0(2)
C49 N51 C51 C52 140.54(18)
N51 C51 C52 C53 142.94(18)
C55 C51 C52 C53 19.8(2)
C51 C52 C53 C54 6.1(3)
C52 C53 C54 C55 -29.8(2)
C53 C54 C55 N55 163.72(18)
C53 C54 C55 C51 42.0(2)
N51 C51 C55 N55 75.6(2)
C52 C51 C55 N55 -160.35(16)
N51 C51 C55 C54 -162.53(16)
C52 C51 C55 C54 -38.50(19)
C54 C55 N55 C56 149.32(18)
C51 C55 N55 C56 -94.6(2)
C55 N55 C56 O56 -0.5(3)
C55 N55 C56 C57 -176.98(16)
O56 C56 C57 C582 136.9(2)
N55 C56 C57 C582 -46.5(2)
O56 C56 C57 C59 19.4(2)
N55 C56 C57 C59 -164.03(16)
O56 C56 C57 C581 -100.3(2)
N55 C56 C57 C581 76.3(2)
C582 C57 C59 O59 -37.5(3)
C581 C57 C59 O59 -160.2(2)
C56 C57 C59 O59 82.8(2)
C582 C57 C59 O60 141.0(2)
C581 C57 C59 O60 18.3(2)
C56 C57 C59 O60 -98.73(19)
O59 C59 O60 C61 -1.6(3)
C57 C59 O60 C61 179.87(18)
